data_9017823
loop_
_publ_author_name
'Bindi, L.'

_publ_section_title
;
 Chemical and structural characterization of henryite, (Cu,Ag)3+xTe2 (x ~ 0.40):
 A new structure type in the (Ag)-Cu-Te system
;
_journal_name_full 'Solid State Sciences'
_journal_page_first 108
_journal_page_last 111
_journal_volume 38
_journal_year 2014
_chemical_compound_source 'the Campbell orebody, Bisbee, Arizona, USA'
_chemical_formula_sum 'Ag1.468 Cu1.918 Fe0.022 Te'
_chemical_name_mineral Henryite
_space_group_IT_number 228
_space_group_name_Hall 'F 4d 2 3 -1ad'
_space_group_name_H-M_alt 'F d -3 c :1'
_symmetry_space_group_name_H-M 'F d -3 c :1'
_cell_angle_alpha 90
_cell_angle_beta 90
_cell_angle_gamma 90
_cell_length_a 12.1987
_cell_length_b 12.1987
_cell_length_c 12.1987
_cell_formula_units_Z 16
_cell_volume 1815.268
_database_code_amcsd 0020215
_exptl_crystal_density_diffrn 5.987
_cod_data_source_file inputs/fixed/downloads/20/20191.cif
_cod_data_source_block 20191
_cod_original_cell_volume 1815.267
_cod_original_sg_symbol_H-M 'F d 3 c'
_cod_original_formula_sum 'Cu1.918 Ag1.468 Fe.022 Te'
_cod_database_code 9017823

loop_
_space_group_symop_operation_xyz
x,y,z
x,1/2+y,1/2+z
1/2+x,y,1/2+z
1/2+x,1/2+y,z
3/4+z,3/4-x,3/4+y
3/4+z,1/4-x,1/4+y
1/4+z,3/4-x,1/4+y
1/4+z,1/4-x,3/4+y
1/2-y,1/2+z,-x
1/2-y,+z,1/2-x
-y,1/2+z,1/2-x
-y,+z,-x
1/4+x,1/4-y,3/4+z
1/4+x,3/4-y,1/4+z
3/4+x,1/4-y,1/4+z
3/4+x,3/4-y,3/4+z
1/2-z,x,1/2-y
1/2-z,1/2+x,-y
-z,x,-y
-z,1/2+x,1/2-y
3/4+y,1/4-z,1/4+x
3/4+y,3/4-z,3/4+x
1/4+y,1/4-z,3/4+x
1/4+y,3/4-z,1/4+x
-x,1/2+y,1/2-z
-x,+y,-z
1/2-x,1/2+y,-z
1/2-x,+y,1/2-z
1/2+x,-z,-y
1/2+x,1/2-z,1/2-y
+x,-z,1/2-y
+x,1/2-z,-y
3/4-z,1/4+y,3/4+x
3/4-z,3/4+y,1/4+x
1/4-z,1/4+y,1/4+x
1/4-z,3/4+y,3/4+x
y,1/2-x,-z
y,-x,1/2-z
1/2+y,1/2-x,1/2-z
1/2+y,-x,-z
1/4-x,1/4+z,1/4+y
1/4-x,3/4+z,3/4+y
3/4-x,1/4+z,3/4+y
3/4-x,3/4+z,1/4+y
z,-y,1/2-x
z,1/2-y,-x
1/2+z,-y,-x
1/2+z,1/2-y,1/2-x
3/4-y,3/4+x,1/4+z
3/4-y,1/4+x,3/4+z
1/4-y,3/4+x,3/4+z
1/4-y,1/4+x,1/4+z
x,1/2+z,y
x,+z,1/2+y
1/2+x,1/2+z,1/2+y
1/2+x,+z,y
1/4-z,1/4-y,1/4-x
1/4-z,3/4-y,3/4-x
3/4-z,1/4-y,3/4-x
3/4-z,3/4-y,1/4-x
1/2+y,x,z
1/2+y,1/2+x,1/2+z
+y,x,1/2+z
+y,1/2+x,z
3/4-x,1/4-z,3/4-y
3/4-x,3/4-z,1/4-y
1/4-x,1/4-z,1/4-y
1/4-x,3/4-z,3/4-y
1/2+z,1/2+y,1/2+x
1/2+z,+y,+x
+z,1/2+y,+x
+z,+y,1/2+x
1/4-y,3/4-x,3/4-z
1/4-y,1/4-x,1/4-z
3/4-y,3/4-x,1/4-z
3/4-y,1/4-x,3/4-z
3/4+z,1/4+x,1/4-y
3/4+z,3/4+x,3/4-y
1/4+z,1/4+x,3/4-y
1/4+z,3/4+x,1/4-y
1/2-y,1/2-z,x
1/2-y,-z,1/2+x
-y,1/2-z,1/2+x
-y,-z,x
1/4+x,3/4+y,1/4-z
1/4+x,1/4+y,3/4-z
3/4+x,3/4+y,3/4-z
3/4+x,1/4+y,1/4-z
1/2-z,-x,1/2+y
1/2-z,1/2-x,+y
-z,-x,+y
-z,1/2-x,1/2+y
3/4+y,3/4+z,3/4-x
3/4+y,1/4+z,1/4-x
1/4+y,3/4+z,1/4-x
1/4+y,1/4+z,3/4-x
-x,1/2-y,1/2+z
-x,-y,+z
1/2-x,1/2-y,+z
1/2-x,-y,1/2+z
1/4-z,3/4+x,1/4+y
1/4-z,1/4+x,3/4+y
3/4-z,3/4+x,3/4+y
3/4-z,1/4+x,1/4+y
1/2+y,-z,1/2-x
1/2+y,1/2-z,-x
+y,-z,-x
+y,1/2-z,1/2-x
3/4-x,1/4+y,1/4+z
3/4-x,3/4+y,3/4+z
1/4-x,1/4+y,3/4+z
1/4-x,3/4+y,1/4+z
1/2+z,1/2-x,-y
1/2+z,-x,1/2-y
+z,1/2-x,1/2-y
+z,-x,-y
1/4-y,1/4+z,3/4+x
1/4-y,3/4+z,1/4+x
3/4-y,1/4+z,1/4+x
3/4-y,3/4+z,3/4+x
x,-y,-z
x,1/2-y,1/2-z
1/2+x,-y,1/2-z
1/2+x,1/2-y,-z
1/2-x,1/2+z,1/2-y
1/2-x,+z,-y
-x,1/2+z,-y
-x,+z,1/2-y
1/4+z,1/4-y,1/4+x
1/4+z,3/4-y,3/4+x
3/4+z,1/4-y,3/4+x
3/4+z,3/4-y,1/4+x
-y,x,1/2-z
-y,1/2+x,-z
1/2-y,x,-z
1/2-y,1/2+x,1/2-z
3/4+x,1/4-z,3/4+y
3/4+x,3/4-z,1/4+y
1/4+x,1/4-z,1/4+y
1/4+x,3/4-z,3/4+y
-z,1/2+y,-x
-z,+y,1/2-x
1/2-z,1/2+y,1/2-x
1/2-z,+y,-x
1/4+y,3/4-x,3/4+z
1/4+y,1/4-x,1/4+z
3/4+y,3/4-x,1/4+z
3/4+y,1/4-x,3/4+z
-x,-z,1/2+y
-x,1/2-z,+y
1/2-x,-z,+y
1/2-x,1/2-z,1/2+y
3/4+z,1/4+y,3/4-x
3/4+z,3/4+y,1/4-x
1/4+z,1/4+y,1/4-x
1/4+z,3/4+y,3/4-x
1/2-y,1/2-x,1/2+z
1/2-y,-x,+z
-y,1/2-x,+z
-y,-x,1/2+z
1/4+x,1/4+z,1/4-y
1/4+x,3/4+z,3/4-y
3/4+x,1/4+z,3/4-y
3/4+x,3/4+z,1/4-y
1/2-z,-y,x
1/2-z,1/2-y,1/2+x
-z,-y,1/2+x
-z,1/2-y,x
3/4+y,3/4+x,1/4-z
3/4+y,1/4+x,3/4-z
1/4+y,3/4+x,3/4-z
1/4+y,1/4+x,1/4-z
1/4-z,1/4-x,3/4-y
1/4-z,3/4-x,1/4-y
3/4-z,1/4-x,1/4-y
3/4-z,3/4-x,3/4-y
1/2+y,z,1/2+x
1/2+y,1/2+z,+x
+y,z,+x
+y,1/2+z,1/2+x
3/4-x,3/4-y,3/4-z
3/4-x,1/4-y,1/4-z
1/4-x,3/4-y,1/4-z
1/4-x,1/4-y,3/4-z
1/2+z,1/2+x,y
1/2+z,+x,1/2+y
+z,1/2+x,1/2+y
+z,+x,y
1/4-y,3/4-z,1/4-x
1/4-y,1/4-z,3/4-x
3/4-y,3/4-z,3/4-x
3/4-y,1/4-z,1/4-x

loop_
_atom_site_aniso_label
_atom_site_aniso_U_11
_atom_site_aniso_U_22
_atom_site_aniso_U_33
_atom_site_aniso_U_12
_atom_site_aniso_U_13
_atom_site_aniso_U_23
CuM1 0.06300 0.06300 0.06300 0.00000 0.00000 0.00000
AgM1 0.06300 0.06300 0.06300 0.00000 0.00000 0.00000
CuM2 0.06500 0.06300 0.06300 0.00000 0.00000 0.00000
AgM2 0.06500 0.06300 0.06300 0.00000 0.00000 0.00000
FeM2 0.06500 0.06300 0.06300 0.00000 0.00000 0.00000
Te 0.06800 0.06800 0.06800 -0.00100 -0.00100 -0.00100

loop_
_atom_site_label
_atom_site_fract_x
_atom_site_fract_y
_atom_site_fract_z
_atom_site_occupancy
_atom_site_U_iso_or_equiv
CuM1 0.12500 0.12500 0.12500 0.48400 0.06300
AgM1 0.12500 0.12500 0.12500 0.36600 0.06300
CuM2 0.87500 0.12500 0.12500 0.47500 0.06400
AgM2 0.87500 0.12500 0.12500 0.36800 0.06400
FeM2 0.87500 0.12500 0.12500 0.01100 0.06400
Te 0.00000 0.00000 0.00000 1.00000 0.06800

loop_
_cod_related_entry_id
_cod_related_entry_database
_cod_related_entry_code
1 AMCSD 0020215
